data_2104095
loop_
_publ_author_name
'Arakcheeva, Alla'
'Pattison, Philip'
'Chapuis, Gervais'
'Rossell, Marta'
'Filaretov, Andrey'
'Morozov, Vladimir'
'Van Tendeloo, Gustaaf'

_publ_section_title
;
 KSm(MoO~4~)~2~, an incommensurately modulated and partially disordered
 scheelite-like structure
;
_journal_coeditor_code SN5063
_journal_issue 2
_journal_name_full 'Acta Crystallographica Section B'
_journal_page_first 160
_journal_page_last 171
_journal_paper_doi 10.1107/S0108768108001870
_journal_volume 64
_journal_year 2008
_chemical_formula_analytical KSm(MoO4)2
_chemical_formula_iupac KSm(MoO4)2
_chemical_formula_moiety '(K1+),(Sm3+),(MoO4 2-)2'
_chemical_formula_structural KSm(MoO4)2
_chemical_formula_sum 'K Mo2 O8 Sm'
_chemical_formula_weight 509.3
_chemical_name_common KSm(MoO4)2
_chemical_name_systematic ' potassium samarium molybdenum oxide'
_space_group_ssg_name I2/b(\a\b0)00
_symmetry_cell_setting monoclinic
_cell_angle_alpha 90
_cell_angle_beta 90
_cell_angle_gamma 91.1388(5)
_cell_formula_units_Z 2
_cell_length_a 5.5279(2)
_cell_length_b 5.2994(2)
_cell_length_c 11.78410(10)
_cell_measurement_temperature 273
_cell_modulation_dimension 1
_cell_volume 345.142(18)
_computing_publication_material 'Jana2006 (Petricek, Dusek & Palatinus, 2006)'
_computing_structure_refinement 'Jana2006 (Petricek, Dusek & Palatinus, 2006)'
_diffrn_ambient_temperature 293
_diffrn_measurement_device_type MAR345
_diffrn_radiation_monochromator Si(111)
_diffrn_radiation_type synchrotron
_diffrn_radiation_wavelength 0.7114
_exptl_absorpt_coefficient_mu 12.588
_exptl_absorpt_correction_type none
_exptl_crystal_density_diffrn 4.8993
_exptl_crystal_density_meas ?
_exptl_crystal_density_method none
_exptl_crystal_F_000 458
_refine_ls_extinction_method none
_refine_ls_hydrogen_treatment none
_refine_ls_number_constraints none
_refine_ls_number_parameters 42
_refine_ls_number_restraints 1
_refine_ls_R_factor_all 0.0139
_refine_ls_R_factor_gt 0.0139
_refine_ls_shift/su_max 0.0018
_refine_ls_shift/su_mean 0.0002
_refine_ls_weighting_scheme sigma
_refine_ls_wR_factor_gt 0.0160
_refine_ls_wR_factor_ref 0.0160
_cod_data_source_file sn5063.cif
_cod_data_source_block I
_cod_depositor_comments
;
The following automatic conversions were performed:

'_exptl_crystal_density_meas' value 'none' was changed to '?' - the
value is perceived as not measured.

Automatic conversion script
Id: cif_fix_values 3008 2015-01-20 13:52:24Z robertas 
;
_cod_original_cell_volume 345.1445
_cod_original_formula_sum 'K1 Mo2  O8  Sm1'
_cod_database_code 2104095

loop_
_space_group_symop_ssg_id
_space_group_symop_ssg_operation_algebraic
1 x1,x2,x3,x4
2 -x1,-x2+1/2,x3,-x4
3 -x1,-x2,-x3,-x4
4 x1,x2+1/2,-x3,x4
5 x1+1/2,x2+1/2,x3+1/2,x4
6 -x1+1/2,-x2,x3+1/2,-x4
7 -x1+1/2,-x2+1/2,-x3+1/2,-x4
8 x1+1/2,x2,-x3+1/2,x4

loop_
_atom_site_type_symbol
_atom_site_label
_atom_site_fract_x
_atom_site_fract_y
_atom_site_fract_z
_atom_site_U_iso_or_equiv
_atom_site_adp_type
_atom_site_calc_flag
_atom_site_occupancy
K K 0.5 0.25 0.866136 0.0251 Uiso d 0.5
Sm Sm 0.5 0.25 0.8780(5) 0.0001(3) Uiso d 0.5
Mo Mo 0.5 0.25 0.37801(8) 0.0126(2) Uiso d 1
O O1 0.3543(3) 0.0109(4) 0.29180(17) 0.0093(8) Uiso d 1
O O2 0.7632(5) 0.3985(4) 0.04196(18) 0.0225(9) Uiso d 1

loop_
_atom_site_displace_Fourier_atom_site_label
_atom_site_displace_Fourier_axis
_atom_site_displace_Fourier_wave_vector_seq_id
_atom_site_displace_Fourier_param_cos
_atom_site_displace_Fourier_param_sin
K x 1 0 -0.0531(9)
K y 1 0 0.0025(14)
K z 1 0.019 0
Sm x 1 0 0.0130(8)
Sm y 1 0 0.0358(7)
Sm z 1 0.00344(13) 0
Sm x 2 0 0.0026(10)
Sm y 2 0 0.0261(8)
Sm z 2 0.0055(3) 0
Mo x 1 0 0.0332(2)
Mo y 1 0 -0.00630(19)
Mo z 1 0.01375(13) 0
O1 x 1 0.0016(8) 0.0273(8)
O1 y 1 0.0251(9) 0.0070(9)
O1 z 1 0.0070(3) -0.0120(4)
O2 x 1 0.0346(7) 0.0138(7)
O2 y 1 0.0135(10) -0.0258(10)
O2 z 1 -0.0057(4) 0.0015(4)

loop_
_atom_site_Fourier_wave_vector_seq_id
_atom_site_Fourier_wave_vector_x
_atom_site_Fourier_wave_vector_z
1 0.56773 0.00000
2 1.13546 0.00000
3 1.70318 0.00000

loop_
_atom_site_occ_Fourier_atom_site_label
_atom_site_occ_Fourier_wave_vector_seq_id
_atom_site_occ_Fourier_param_cos
_atom_site_occ_Fourier_param_sin
K 1 0.5780(11) 0
K 2 0.003(5) 0
K 3 -0.1697(18) 0
Sm 1 -0.5780(11) 0
Sm 2 -0.003(5) 0
Sm 3 0.1697(18) 0

loop_
_atom_type_symbol
_atom_type_scat_dispersion_real
_atom_type_scat_dispersion_imag
_atom_type_scat_source
K 0.203 0.254 'International Tables Vol C Tables  4.2.6.8 and 6.1.1.1'
Sm -0.105 3.487 'International Tables Vol C Tables  4.2.6.8 and 6.1.1.1'
Mo -1.664 0.702 'International Tables Vol C Tables  4.2.6.8 and 6.1.1.1'
O 0.011 0.006 'International Tables Vol C Tables  4.2.6.8 and 6.1.1.1'

loop_
_cell_wave_vector_seq_id
_cell_wave_vector_x
_cell_wave_vector_y
_cell_wave_vector_z
1 0.56773 -0.12677 0.00000

loop_
_geom_angle_atom_site_label_1
_geom_angle_atom_site_label_2
_geom_angle_atom_site_label_3
_geom_angle_site_symmetry_1
_geom_angle_site_symmetry_3
_geom_angle_publ_flag
_geom_angle_max
_geom_angle_min
_geom_angle_av
O1 K O1 5_555 6_555 yes 151.06(18) 130.09(15) 137.92(17)
O1 K O1 5_555 3_656 yes 94.8(2) 64.00(17) 77.64(17)
O1 K O1 5_555 4_556 yes 78.6(2) 65.26(18) 71.27(18)
O1 K O2 5_555 1_556 yes 72.30(17) 70.9(2) 71.48(18)
O1 K O2 5_555 2_656 yes 158.17(16) 137.17(17) 147.73(19)
O1 K O2 5_555 3_666 yes 107.2(3) 92.9(3) 100.3(2)
O1 K O2 5_555 4_546 yes 103.5(3) 88.6(2) 95.39(19)
O1 K O1 6_555 3_656 yes 78.6(2) 65.26(18) 71.30(18)
O1 K O1 6_555 4_556 yes 94.8(2) 64.00(17) 77.71(17)
O1 K O2 6_555 1_556 yes 158.17(16) 137.17(17) 147.70(19)
O1 K O2 6_555 2_656 yes 72.30(17) 71.0(2) 71.49(18)
O1 K O2 6_555 3_666 yes 103.4(3) 88.6(2) 95.45(19)
O1 K O2 6_555 4_546 yes 107.2(3) 92.9(3) 100.2(2)
O1 K O1 3_656 4_556 yes 90.8(2) 75.25(15) 80.86(17)
O1 K O2 3_656 1_556 yes 139.2(3) 112.5(2) 124.5(2)
O1 K O2 3_656 2_656 yes 130.1(2) 122.8(3) 126.5(2)
O1 K O2 3_656 3_666 yes 166.83(18) 143.52(16) 153.17(19)
O1 K O2 3_656 4_546 yes 80.0(3) 68.26(19) 73.52(19)
O1 K O2 4_556 1_556 yes 130.1(2) 122.8(3) 126.5(2)
O1 K O2 4_556 2_656 yes 139.2(3) 112.5(2) 124.6(2)
O1 K O2 4_556 3_666 yes 80.1(3) 68.3(2) 73.55(19)
O1 K O2 4_556 4_546 yes 166.83(18) 143.51(16) 153.14(19)
O2 K O2 1_556 2_656 yes 89.04(16) 65.80(15) 78.10(15)
O2 K O2 1_556 3_666 yes 87.31(16) 66.63(15) 77.83(18)
O2 K O2 1_556 4_546 yes 68.8(2) 61.64(18) 64.97(18)
O2 K O2 2_656 3_666 yes 68.8(2) 61.64(18) 65.00(18)
O2 K O2 2_656 4_546 yes 87.31(16) 66.64(15) 77.80(18)
O2 K O2 3_666 4_546 yes 142.56(15) 119.25(16) 132.13(16)
O1 Sm O1 5_555 6_555 yes 135.91(19) 129.3(3) 133.4(2)
O1 Sm O1 5_555 3_656 yes 83.0(2) 68.8(2) 75.0(2)
O1 Sm O1 5_555 4_556 yes 72.3(2) 66.74(18) 69.50(18)
O1 Sm O2 5_555 1_556 yes 83.2(2) 61.60(19) 73.5(2)
O1 Sm O2 5_555 2_656 yes 164.6(2) 137.5(2) 151.7(2)
O1 Sm O2 5_555 3_666 yes 118.4(3) 85.6(2) 101.3(2)
O1 Sm O2 5_555 4_546 yes 99.4(3) 91.1(2) 95.4(2)
O1 Sm O1 6_555 3_656 yes 72.3(2) 66.74(18) 69.49(18)
O1 Sm O1 6_555 4_556 yes 83.0(2) 68.81(19) 75.2(2)
O1 Sm O2 6_555 1_556 yes 164.8(2) 137.5(2) 151.4(2)
O1 Sm O2 6_555 2_656 yes 83.2(2) 61.60(18) 73.2(2)
O1 Sm O2 6_555 3_666 yes 99.4(3) 91.1(2) 95.3(2)
O1 Sm O2 6_555 4_546 yes 118.4(3) 85.6(2) 100.9(2)
O1 Sm O1 3_656 4_556 yes 79.8(2) 74.7(2) 78.04(19)
O1 Sm O2 3_656 1_556 yes 130.33(18) 119.5(2) 125.5(3)
O1 Sm O2 3_656 2_656 yes 140.6(3) 117.6(3) 127.4(2)
O1 Sm O2 3_656 3_666 yes 152.8(3) 143.43(19) 149.8(2)
O1 Sm O2 3_656 4_546 yes 78.2(2) 67.3(2) 73.3(2)
O1 Sm O2 4_556 1_556 yes 140.6(3) 117.6(3) 127.6(2)
O1 Sm O2 4_556 2_656 yes 130.33(17) 119.4(2) 125.6(3)
O1 Sm O2 4_556 3_666 yes 78.2(2) 67.4(2) 73.4(2)
O1 Sm O2 4_556 4_546 yes 152.8(3) 143.48(19) 149.8(2)
O2 Sm O2 1_556 2_656 yes 89.7(2) 75.59(18) 79.33(19)
O2 Sm O2 1_556 3_666 yes 91.19(19) 72.42(18) 78.8(2)
O2 Sm O2 1_556 4_546 yes 70.9(2) 64.0(2) 67.1(2)
O2 Sm O2 2_656 3_666 yes 70.9(2) 64.0(2) 67.1(2)
O2 Sm O2 2_656 4_546 yes 91.29(19) 72.41(18) 78.64(19)
O2 Sm O2 3_666 4_546 yes 143.4(3) 131.5(2) 134.8(2)
O1 Mo O1 . 2_655 yes 116.0(2) 106.7(2) 111.2(2)
O1 Mo O1 . 7_555 yes 78.89(19) 59.89(19) 69.22(19)
O1 Mo O1 . 8_555 yes 72.24(18) 63.34(18) 67.97(18)
O1 Mo O2 . 5_445 yes 78.31(19) 71.71(19) 75.00(19)
O1 Mo O2 . 6_665 yes 177.32(19) 167.34(19) 172.98(19)
O1 Mo O2 . 7_655 yes 112.7(2) 102.8(2) 107.8(2)
O1 Mo O2 . 8_455 yes 106.9(2) 105.0(2) 106.2(2)
O1 Mo O1 2_655 7_555 yes 72.24(18) 63.34(18) 68.03(18)
O1 Mo O1 2_655 8_555 yes 78.88(19) 59.89(19) 69.37(19)
O1 Mo O2 2_655 5_445 yes 177.32(19) 167.34(19) 172.90(19)
O1 Mo O2 2_655 6_665 yes 78.31(19) 71.71(19) 74.93(19)
O1 Mo O2 2_655 7_655 yes 106.9(2) 105.0(2) 106.2(2)
O1 Mo O2 2_655 8_455 yes 112.7(2) 102.8(2) 107.7(2)
O1 Mo O1 7_555 8_555 yes 100.75(14) 97.84(15) 99.18(14)
O1 Mo O2 7_555 5_445 yes 117.71(13) 110.06(13) 113.82(13)
O1 Mo O2 7_555 6_665 yes 119.43(15) 112.35(15) 115.95(15)
O1 Mo O2 7_555 7_655 yes 171.62(19) 166.4(2) 169.33(19)
O1 Mo O2 7_555 8_455 yes 76.75(19) 67.19(19) 72.03(19)
O1 Mo O2 8_555 5_445 yes 119.43(15) 112.34(15) 115.88(15)
O1 Mo O2 8_555 6_665 yes 117.71(13) 110.06(13) 113.87(13)
O1 Mo O2 8_555 7_655 yes 76.75(19) 67.19(19) 72.00(19)
O1 Mo O2 8_555 8_455 yes 171.62(19) 166.4(2) 169.35(19)
O2 Mo O2 5_445 6_665 yes 101.30(17) 96.79(14) 98.93(15)
O2 Mo O2 5_445 7_655 yes 74.80(19) 70.46(19) 72.62(19)
O2 Mo O2 5_445 8_455 yes 74.7(2) 60.9(2) 67.7(2)
O2 Mo O2 6_665 7_655 yes 74.7(2) 60.9(2) 67.7(2)
O2 Mo O2 6_665 8_455 yes 74.80(19) 70.46(19) 72.59(19)
O2 Mo O2 7_655 8_455 yes 124.6(3) 110.2(2) 117.2(2)

loop_
_geom_bond_atom_site_label_1
_geom_bond_atom_site_label_2
_geom_bond_site_symmetry_2
_geom_bond_publ_flag
_geom_bond_distance_max
_geom_bond_distance_min
_geom_bond_distance_av
K O1 5_555 yes 2.918(6) 2.185(6) 2.575(6)
K O1 6_555 yes 2.918(6) 2.188(7) 2.573(6)
K O1 3_656 yes 2.851(5) 2.094(5) 2.523(6)
K O1 4_556 yes 2.852(5) 2.095(5) 2.522(6)
K O2 1_556 yes 2.806(6) 2.487(5) 2.645(6)
K O2 2_656 yes 2.807(5) 2.487(5) 2.644(6)
K O2 3_666 yes 2.788(7) 2.474(8) 2.635(7)
K O2 4_546 yes 2.788(7) 2.474(8) 2.637(7)
Sm O1 5_555 yes 2.896(6) 2.395(6) 2.566(7)
Sm O1 6_555 yes 2.893(6) 2.395(6) 2.569(7)
Sm O1 3_656 yes 2.899(6) 2.386(6) 2.545(6)
Sm O1 4_556 yes 2.899(6) 2.386(6) 2.543(6)
Sm O2 1_556 yes 2.779(7) 2.442(7) 2.546(6)
Sm O2 2_656 yes 2.779(7) 2.443(7) 2.550(6)
Sm O2 3_666 yes 2.824(8) 2.378(6) 2.563(7)
Sm O2 4_546 yes 2.827(9) 2.378(6) 2.565(7)
Mo O1 . yes 1.847(5) 1.765(5) 1.807(5)
Mo O1 2_655 yes 1.847(5) 1.765(5) 1.807(5)
Mo O1 7_555 yes 3.262(5) 2.931(5) 3.095(5)
Mo O1 8_555 yes 3.262(5) 2.931(5) 3.092(5)
Mo O2 5_445 yes 3.254(5) 2.687(5) 2.970(5)
Mo O2 6_665 yes 3.254(5) 2.687(5) 2.970(5)
Mo O2 7_655 yes 1.843(5) 1.783(5) 1.812(5)
Mo O2 8_455 yes 1.843(5) 1.783(5) 1.812(5)
